data_1527891
loop_
_publ_author_name
'Nyqvist, L.'
'Johansson, G.'

_publ_section_title
;
 The crystal structure of potassium triiodidomercurate(II) monohydrate, K
 Hg I3 H2 O
;
_journal_name_full 'Acta Chemica Scandinavica (1-27,1973-42,1988)'
_journal_page_first 1615
_journal_page_last 1629
_journal_volume 25
_journal_year 1971
_chemical_formula_sum 'H2 Hg I3 K O'
_chemical_name_systematic 'K Hg I3 H2 O'
_space_group_IT_number 33
_symmetry_space_group_name_Hall 'P 2c -2n'
_symmetry_space_group_name_H-M 'P n a 21'
_cell_angle_alpha 90
_cell_angle_beta 90
_cell_angle_gamma 90
_cell_formula_units_Z 4
_cell_length_a 8.6252
_cell_length_b 9.3445
_cell_length_c 11.5008
_cell_volume 926.944
_citation_journal_id_ASTM ACSAA4
_cod_data_source_file Nyqvist_ACSAA4_1971_1184.cif
_cod_data_source_block H2Hg1I3K1O1
_cod_original_cell_volume 926.9435
_cod_original_formula_sum 'H2 Hg1 I3 K1 O1'
_cod_database_code 1527891

loop_
_symmetry_equiv_pos_as_xyz
x,y,z
-x,-y,z+1/2
-x+1/2,y+1/2,z+1/2
x+1/2,-y+1/2,z

loop_
_atom_site_label
_atom_site_type_symbol
_atom_site_fract_x
_atom_site_fract_y
_atom_site_fract_z
_atom_site_occupancy
_atom_site_U_iso_or_equiv
K1 K+1 0.0607 0.1552 0.6173 1 0.0
O1 O-2 0.3655 0.1002 0.6126 1 0.0
I2 I-1 0.2442 0.4266 0.8193 1 0.0
Hg1 Hg+2 0.2559 0.2032 0.25 1 0.0
I3 I-1 0.24 0.4214 0.4075 1 0.0
I1 I-1 0.4964 0.2686 0.0908 1 0.0
